data_9012065
loop_
_publ_author_name
'Mujica, C.'
'Paez, J.'
'Llanos, J.'

_publ_section_title
;Synthesis and crystal structure of layered chalcogenides [KCuFeS2 and
 KCuFeSe2] Locality: synthetic
;
_journal_name_full 'Materials Research Bulletin'
_journal_page_first 263
_journal_page_last 268
_journal_paper_doi 10.1016/0025-5408(94)90022-1
_journal_volume 29
_journal_year 1994
_chemical_compound_source Synthetic
_chemical_formula_sum 'Cu Fe K S2'
_chemical_name_mineral Murunskite
_space_group_IT_number 139
_symmetry_space_group_name_Hall '-I 4 2'
_symmetry_space_group_name_H-M 'I 4/m m m'
_cell_angle_alpha 90
_cell_angle_beta 90
_cell_angle_gamma 90
_cell_length_a 3.837
_cell_length_b 3.837
_cell_length_c 13.384
_cell_formula_units_Z 2
_cell_volume 197.047
_database_code_amcsd 0014368
_exptl_crystal_density_diffrn 3.752
_cod_original_formula_sum 'K (Cu Fe) S2'
_cod_database_code 9012065

loop_
_space_group_symop_operation_xyz
x,y,z
1/2+x,1/2+y,1/2+z
-y,-x,z
1/2-y,1/2-x,1/2+z
y,x,-z
1/2+y,1/2+x,1/2-z
y,-x,-z
1/2+y,1/2-x,1/2-z
-y,x,z
1/2-y,1/2+x,1/2+z
x,-y,z
1/2+x,1/2-y,1/2+z
-x,y,-z
1/2-x,1/2+y,1/2-z
x,y,-z
1/2+x,1/2+y,1/2-z
-x,-y,z
1/2-x,1/2-y,1/2+z
y,x,z
1/2+y,1/2+x,1/2+z
-y,-x,-z
1/2-y,1/2-x,1/2-z
-y,x,-z
1/2-y,1/2+x,1/2-z
y,-x,z
1/2+y,1/2-x,1/2+z
-x,y,z
1/2-x,1/2+y,1/2+z
x,-y,-z
1/2+x,1/2-y,1/2-z
-x,-y,-z
1/2-x,1/2-y,1/2-z

loop_
_atom_site_aniso_label
_atom_site_aniso_U_11
_atom_site_aniso_U_22
_atom_site_aniso_U_33
_atom_site_aniso_U_12
_atom_site_aniso_U_13
_atom_site_aniso_U_23
K 0.05480 0.05480 0.03280 0.00000 0.00000 0.00000
Cu 0.02510 0.02510 0.04160 0.00000 0.00000 0.00000
Fe 0.02510 0.02510 0.04160 0.00000 0.00000 0.00000
S 0.02650 0.02650 0.03390 0.00000 0.00000 0.00000

loop_
_atom_site_label
_atom_site_fract_x
_atom_site_fract_y
_atom_site_fract_z
_atom_site_occupancy
_atom_site_U_iso_or_equiv
K 0.00000 0.00000 0.00000 1.00000 0.04750
Cu 0.00000 0.50000 0.25000 0.50000 0.03060
Fe 0.00000 0.50000 0.25000 0.50000 0.03060
S 0.00000 0.00000 0.35080 1.00000 0.02890

loop_
_cod_related_entry_id
_cod_related_entry_database
_cod_related_entry_code
1 AMCSD 0014368
